data_7240353
loop_
_publ_author_name
'Fritzsche, Ana-Maria'
'Scholz, Sebastian'
'Krasowska, Ma\/lgorzata'
'Bhattacharyya, Kalishankar'
'Toma, Ana Maria'
'Silvestru, Cristian'
'Korb, Marcus'
'R\"uffer, Tobias'
'Lang, Heinrich'
'Auer, Alexander A.'
'Mehring, Michael'

_publ_section_title
;
 Evaluation of bismuth-based dispersion energy donors - synthesis,
 structure and theoretical study of 2-biphenylbismuth(iii) derivatives.
;
_journal_issue 18
_journal_name_full 'Physical chemistry chemical physics : PCCP'
_journal_page_first 10189
_journal_page_last 10211
_journal_paper_doi 10.1039/c9cp06924k
_journal_volume 22
_journal_year 2020
_chemical_formula_moiety 'C24 H18 Bi2 I4'
_chemical_formula_sum 'C24 H18 Bi2 I4'
_chemical_formula_weight 1231.94
_space_group_crystal_system triclinic
_space_group_IT_number 2
_space_group_name_Hall '-P 1'
_space_group_name_H-M_alt 'P -1'
_atom_sites_solution_hydrogens geom
_audit_creation_method SHELXL-2013
_audit_update_record
;
2020-04-03 deposited with the CCDC.	2020-04-20 downloaded from the CCDC.
;
_cell_angle_alpha 102.420(3)
_cell_angle_beta 93.506(3)
_cell_angle_gamma 92.701(3)
_cell_formula_units_Z 2
_cell_length_a 9.4889(9)
_cell_length_b 9.9731(9)
_cell_length_c 14.6288(13)
_cell_measurement_reflns_used 9960
_cell_measurement_temperature 100
_cell_measurement_theta_max 25.6584
_cell_measurement_theta_min 3.0975
_cell_volume 1346.9(2)
_computing_cell_refinement 'SAINT V8.38A (Bruker AXS Inc., 2017)'
_computing_data_collection 'APEX3 v2017.3-0'
_computing_data_reduction 'SAINT V8.38A (Bruker AXS Inc., 2017)'
_computing_structure_refinement 'SHELXL-2013 (Sheldrick, 2013)'
_computing_structure_solution 'SHELXS-2013 (Sheldrick, 2013)'
_diffrn_ambient_temperature 100
_diffrn_measured_fraction_theta_full 0.997
_diffrn_measured_fraction_theta_max 0.990
_diffrn_measurement_device_type 'Bruker Venture D8'
_diffrn_measurement_method '\w scans'
_diffrn_radiation_type MoK\a
_diffrn_radiation_wavelength 0.71073
_diffrn_reflns_av_R_equivalents 0.0439
_diffrn_reflns_av_unetI/netI 0.0259
_diffrn_reflns_Laue_measured_fraction_full 0.997
_diffrn_reflns_Laue_measured_fraction_max 0.990
_diffrn_reflns_limit_h_max 11
_diffrn_reflns_limit_h_min -11
_diffrn_reflns_limit_k_max 12
_diffrn_reflns_limit_k_min -12
_diffrn_reflns_limit_l_max 17
_diffrn_reflns_limit_l_min -17
_diffrn_reflns_number 33289
_diffrn_reflns_point_group_measured_fraction_full 0.997
_diffrn_reflns_point_group_measured_fraction_max 0.990
_diffrn_reflns_theta_full 25.242
_diffrn_reflns_theta_max 25.727
_diffrn_reflns_theta_min 2.671
_exptl_absorpt_coefficient_mu 17.642
_exptl_absorpt_correction_T_max 0.99999
_exptl_absorpt_correction_T_min 0.23976
_exptl_absorpt_correction_type multi-scan
_exptl_absorpt_process_details
;
SADABS-2016/2 - Bruker AXS area detector scaling and absorption correction
;
_exptl_crystal_colour yellow
_exptl_crystal_density_diffrn 3.038
_exptl_crystal_description block
_exptl_crystal_F_000 1080
_exptl_crystal_size_max 0.4
_exptl_crystal_size_mid 0.4
_exptl_crystal_size_min 0.3
_refine_diff_density_max 1.686
_refine_diff_density_min -1.828
_refine_diff_density_rms 0.193
_refine_ls_extinction_coef 0.00178(8)
_refine_ls_extinction_expression Fc^*^=kFc[1+0.001xFc^2^\l^3^/sin(2\q)]^-1/4^
_refine_ls_extinction_method SHELXL
_refine_ls_goodness_of_fit_ref 1.131
_refine_ls_hydrogen_treatment constr
_refine_ls_matrix_type full
_refine_ls_number_parameters 272
_refine_ls_number_reflns 5105
_refine_ls_number_restraints 0
_refine_ls_restrained_S_all 1.131
_refine_ls_R_factor_all 0.0253
_refine_ls_R_factor_gt 0.0241
_refine_ls_shift/su_max 0.001
_refine_ls_shift/su_mean 0.000
_refine_ls_structure_factor_coef Fsqd
_refine_ls_weighting_details 'w=1/[\s^2^(Fo^2^)+(0.0238P)^2^+9.3482P] where P=(Fo^2^+2Fc^2^)/3'
_refine_ls_weighting_scheme calc
_refine_ls_wR_factor_gt 0.0601
_refine_ls_wR_factor_ref 0.0609
_reflns_Friedel_coverage 0.000
_reflns_number_gt 4945
_reflns_number_total 5105
_reflns_threshold_expression 'I > 2\s(I)'
_cod_data_source_file c9cp06924k2.cif
_cod_data_source_block shelx_CCDC3
_cod_depositor_comments
;
The following automatic conversions were performed:

data item '_exptl_absorpt_correction_type' value 'Multi-Scan' was
changed to 'multi-scan' in accordance with the
/home/data/users/saulius/crontab/automatic-downloads/rss-feeds/RSC/lib/dictionaries/cif_core.dic
dictionary named 'cif_core.dic' version 2.4.2 last updated on
2011-04-26.

Automatic conversion script
Id: cif_fix_values 7556 2019-12-06 15:28:31Z antanas 

 Adding full bibliography for 7240350--7240358.cif.
;
_cod_database_code 7240353
_shelx_space_group_comment
;
The symmetry employed for this shelxl refinement is uniquely defined
by the following loop, which should always be used as a source of
symmetry information in preference to the above space-group names.
They are only intended as comments.
;
_shelxl_version_number 2013-4

loop_
_space_group_symop_operation_xyz
'x, y, z'
'-x, -y, -z'

loop_
_atom_site_label
_atom_site_type_symbol
_atom_site_fract_x
_atom_site_fract_y
_atom_site_fract_z
_atom_site_U_iso_or_equiv
_atom_site_adp_type
_atom_site_occupancy
_atom_site_site_symmetry_order
_atom_site_calc_flag
_atom_site_refinement_flags_posn
_atom_site_refinement_flags_adp
_atom_site_refinement_flags_occupancy
_atom_site_disorder_assembly
_atom_site_disorder_group
C1 C 0.4075(6) 0.0603(6) 0.2608(4) 0.0098(11) Uani 1 1 d . . . . .
C2 C 0.4890(6) -0.0249(6) 0.2010(4) 0.0131(12) Uani 1 1 d . . . . .
H10 H 0.5014 -0.0094 0.1401 0.016 Uiso 1 1 calc R U . . .
C3 C 0.5531(7) -0.1332(6) 0.2297(4) 0.0168(13) Uani 1 1 d . . . . .
H25 H 0.6121 -0.1894 0.1895 0.020 Uiso 1 1 calc R U . . .
C4 C 0.5300(7) -0.1584(6) 0.3169(5) 0.0188(13) Uani 1 1 d . . . . .
H26 H 0.5713 -0.2338 0.3361 0.023 Uiso 1 1 calc R U . . .
C5 C 0.4461(6) -0.0732(6) 0.3771(4) 0.0134(12) Uani 1 1 d . . . . .
H27 H 0.4289 -0.0924 0.4364 0.016 Uiso 1 1 calc R U . . .
C6 C 0.3878(6) 0.0391(6) 0.3509(4) 0.0115(11) Uani 1 1 d . . . . .
C7 C 0.3144(6) 0.1372(6) 0.4200(4) 0.0135(12) Uani 1 1 d . . . . .
C8 C 0.2037(7) 0.0904(7) 0.4661(4) 0.0186(13) Uani 1 1 d . . . . .
H31 H 0.1696 -0.0034 0.4493 0.022 Uiso 1 1 calc R U . . .
C9 C 0.1436(7) 0.1820(8) 0.5368(5) 0.0256(16) Uani 1 1 d . . . . .
H32 H 0.0703 0.1496 0.5695 0.031 Uiso 1 1 calc R U . . .
C10 C 0.1892(7) 0.3182(8) 0.5596(5) 0.0259(16) Uani 1 1 d . . . . .
H1A H 0.1469 0.3800 0.6074 0.031 Uiso 1 1 calc R U . . .
C11 C 0.2975(7) 0.3658(7) 0.5128(4) 0.0213(14) Uani 1 1 d . . . . .
H30 H 0.3291 0.4603 0.5283 0.026 Uiso 1 1 calc R U . . .
C12 C 0.3598(7) 0.2745(6) 0.4429(4) 0.0149(12) Uani 1 1 d . . . . .
H29 H 0.4340 0.3071 0.4110 0.018 Uiso 1 1 calc R U . . .
C21 C -0.0483(6) 0.3838(6) 0.2499(4) 0.0125(12) Uani 1 1 d . . . . .
C22 C 0.0409(6) 0.4170(6) 0.3314(4) 0.0134(12) Uani 1 1 d . . . . .
H2 H 0.0344 0.3635 0.3776 0.016 Uiso 1 1 calc R U . . .
C23 C 0.1403(7) 0.5290(7) 0.3456(5) 0.0182(13) Uani 1 1 d . . . . .
H3 H 0.2014 0.5516 0.4014 0.022 Uiso 1 1 calc R U . . .
C24 C 0.1491(7) 0.6057(6) 0.2790(5) 0.0198(14) Uani 1 1 d . . . . .
H4 H 0.2173 0.6811 0.2884 0.024 Uiso 1 1 calc R U . . .
C25 C 0.0599(7) 0.5747(7) 0.1982(5) 0.0206(14) Uani 1 1 d . . . . .
H5 H 0.0650 0.6308 0.1534 0.025 Uiso 1 1 calc R U . . .
C26 C -0.0373(6) 0.4620(6) 0.1819(4) 0.0127(12) Uani 1 1 d . . . . .
C27 C -0.1331(6) 0.4286(6) 0.0941(4) 0.0132(12) Uani 1 1 d . . . . .
C28 C -0.1494(6) 0.2963(6) 0.0388(4) 0.0141(12) Uani 1 1 d . . . . .
H20 H -0.0911 0.2272 0.0523 0.017 Uiso 1 1 calc R U . . .
C29 C -0.2516(7) 0.2644(7) -0.0370(4) 0.0173(13) Uani 1 1 d . . . . .
H21 H -0.2662 0.1727 -0.0727 0.021 Uiso 1 1 calc R U . . .
C30 C -0.3309(7) 0.3660(7) -0.0597(4) 0.0176(13) Uani 1 1 d . . . . .
H22 H -0.4001 0.3442 -0.1113 0.021 Uiso 1 1 calc R U . . .
C31 C -0.3105(7) 0.5000(7) -0.0078(5) 0.0171(13) Uani 1 1 d . . . . .
H23 H -0.3643 0.5703 -0.0243 0.021 Uiso 1 1 calc R U . . .
C32 C -0.2116(7) 0.5309(6) 0.0683(4) 0.0157(12) Uani 1 1 d . . . . .
H24 H -0.1970 0.6230 0.1033 0.019 Uiso 1 1 calc R U . . .
I1 I 0.54028(4) 0.41910(4) 0.23080(3) 0.01315(10) Uani 1 1 d . . . . .
I2 I 0.29530(5) 0.11915(4) 0.01906(3) 0.01789(10) Uani 1 1 d . . . . .
I3 I 0.01653(4) 0.00707(4) 0.20863(3) 0.01471(10) Uani 1 1 d . . . . .
I4 I -0.23495(4) 0.21048(4) 0.41543(3) 0.01593(10) Uani 1 1 d . . . . .
Bi1 Bi 0.28223(2) 0.22268(2) 0.21447(2) 0.00973(7) Uani 1 1 d . . . . .
Bi2 Bi -0.21421(2) 0.20738(2) 0.22364(2) 0.01013(7) Uani 1 1 d . . . . .

loop_
_atom_site_aniso_label
_atom_site_aniso_U_11
_atom_site_aniso_U_22
_atom_site_aniso_U_33
_atom_site_aniso_U_23
_atom_site_aniso_U_13
_atom_site_aniso_U_12
C1 0.009(3) 0.003(3) 0.017(3) 0.002(2) -0.002(2) 0.001(2)
C2 0.013(3) 0.015(3) 0.012(3) 0.004(2) 0.003(2) 0.007(2)
C3 0.017(3) 0.015(3) 0.016(3) -0.002(2) 0.000(2) 0.006(2)
C4 0.022(3) 0.009(3) 0.023(3) 0.000(2) -0.005(3) 0.000(2)
C5 0.013(3) 0.012(3) 0.015(3) 0.003(2) 0.001(2) -0.001(2)
C6 0.013(3) 0.011(3) 0.009(3) 0.000(2) 0.002(2) -0.001(2)
C7 0.015(3) 0.014(3) 0.012(3) 0.004(2) 0.003(2) 0.006(2)
C8 0.016(3) 0.024(3) 0.018(3) 0.009(3) 0.002(3) -0.003(3)
C9 0.014(3) 0.050(5) 0.013(3) 0.007(3) 0.004(3) 0.012(3)
C10 0.021(3) 0.045(5) 0.012(3) 0.003(3) -0.001(3) 0.017(3)
C11 0.028(4) 0.023(4) 0.012(3) 0.000(3) -0.004(3) 0.013(3)
C12 0.018(3) 0.016(3) 0.012(3) 0.005(2) 0.001(2) 0.005(2)
C21 0.011(3) 0.006(3) 0.021(3) 0.003(2) 0.003(2) 0.004(2)
C22 0.009(3) 0.009(3) 0.021(3) 0.000(2) 0.006(2) 0.002(2)
C23 0.015(3) 0.017(3) 0.019(3) -0.004(3) -0.006(2) 0.002(2)
C24 0.016(3) 0.010(3) 0.028(4) -0.004(3) -0.002(3) -0.007(2)
C25 0.024(3) 0.017(3) 0.022(3) 0.007(3) 0.002(3) -0.005(3)
C26 0.012(3) 0.008(3) 0.017(3) -0.001(2) 0.004(2) 0.002(2)
C27 0.012(3) 0.015(3) 0.016(3) 0.008(2) 0.007(2) 0.000(2)
C28 0.015(3) 0.016(3) 0.014(3) 0.007(2) 0.005(2) 0.003(2)
C29 0.025(3) 0.014(3) 0.013(3) 0.003(2) 0.004(3) 0.002(3)
C30 0.017(3) 0.018(3) 0.018(3) 0.007(3) -0.002(3) -0.003(2)
C31 0.016(3) 0.016(3) 0.022(3) 0.010(3) 0.002(3) 0.003(2)
C32 0.019(3) 0.011(3) 0.017(3) 0.001(2) 0.005(2) -0.002(2)
I1 0.01137(18) 0.01101(19) 0.0181(2) 0.00540(15) 0.00076(15) 0.00108(14)
I2 0.0322(2) 0.0123(2) 0.00934(19) 0.00219(15) 0.00269(16) 0.00245(16)
I3 0.01223(19) 0.01020(19) 0.0214(2) 0.00247(15) 0.00149(15) 0.00188(14)
I4 0.0171(2) 0.0206(2) 0.01144(19) 0.00598(15) 0.00225(15) 0.00155(15)
Bi1 0.01063(12) 0.00925(12) 0.00935(11) 0.00129(8) 0.00204(8) 0.00277(8)
Bi2 0.00987(12) 0.01055(12) 0.01005(12) 0.00280(8) 0.00045(8) -0.00054(8)

loop_
_atom_type_symbol
_atom_type_description
_atom_type_scat_dispersion_real
_atom_type_scat_dispersion_imag
_atom_type_scat_source
C C 0.0033 0.0016 'International Tables Vol C Tables 4.2.6.8 and 6.1.1.4'
H H 0.0000 0.0000 'International Tables Vol C Tables 4.2.6.8 and 6.1.1.4'
I I -0.4742 1.8119 'International Tables Vol C Tables 4.2.6.8 and 6.1.1.4'
Bi Bi -4.1077 10.2566 'International Tables Vol C Tables 4.2.6.8 and 6.1.1.4'

loop_
_geom_angle_atom_site_label_1
_geom_angle_atom_site_label_2
_geom_angle_atom_site_label_3
_geom_angle
_geom_angle_site_symmetry_1
_geom_angle_site_symmetry_3
_geom_angle_publ_flag
C2 C1 C6 120.7(5) . . ?
C2 C1 Bi1 122.3(4) . . ?
C6 C1 Bi1 116.7(4) . . ?
C1 C2 C3 120.3(6) . . ?
C1 C2 H10 119.8 . . ?
C3 C2 H10 119.8 . . ?
C4 C3 C2 119.5(6) . . ?
C4 C3 H25 120.2 . . ?
C2 C3 H25 120.2 . . ?
C3 C4 C5 120.2(6) . . ?
C3 C4 H26 119.9 . . ?
C5 C4 H26 119.9 . . ?
C6 C5 C4 120.6(6) . . ?
C6 C5 H27 119.7 . . ?
C4 C5 H27 119.7 . . ?
C5 C6 C1 118.5(5) . . ?
C5 C6 C7 119.5(5) . . ?
C1 C6 C7 121.8(5) . . ?
C12 C7 C8 119.6(6) . . ?
C12 C7 C6 120.1(6) . . ?
C8 C7 C6 120.3(6) . . ?
C9 C8 C7 119.7(6) . . ?
C9 C8 H31 120.2 . . ?
C7 C8 H31 120.2 . . ?
C10 C9 C8 120.6(7) . . ?
C10 C9 H32 119.7 . . ?
C8 C9 H32 119.7 . . ?
C9 C10 C11 119.9(6) . . ?
C9 C10 H1A 120.0 . . ?
C11 C10 H1A 120.0 . . ?
C10 C11 C12 119.9(7) . . ?
C10 C11 H30 120.1 . . ?
C12 C11 H30 120.1 . . ?
C7 C12 C11 120.3(6) . . ?
C7 C12 H29 119.8 . . ?
C11 C12 H29 119.8 . . ?
C22 C21 C26 119.6(6) . . ?
C22 C21 Bi2 122.1(4) . . ?
C26 C21 Bi2 118.3(4) . . ?
C21 C22 C23 120.2(6) . . ?
C21 C22 H2 119.9 . . ?
C23 C22 H2 119.9 . . ?
C24 C23 C22 119.7(6) . . ?
C24 C23 H3 120.2 . . ?
C22 C23 H3 120.2 . . ?
C23 C24 C25 120.7(6) . . ?
C23 C24 H4 119.6 . . ?
C25 C24 H4 119.6 . . ?
C24 C25 C26 120.4(6) . . ?
C24 C25 H5 119.8 . . ?
C26 C25 H5 119.8 . . ?
C25 C26 C21 119.4(6) . . ?
C25 C26 C27 120.2(6) . . ?
C21 C26 C27 120.4(5) . . ?
C28 C27 C32 118.9(6) . . ?
C28 C27 C26 121.4(5) . . ?
C32 C27 C26 119.6(5) . . ?
C27 C28 C29 120.2(6) . . ?
C27 C28 H20 119.9 . . ?
C29 C28 H20 119.9 . . ?
C30 C29 C28 119.9(6) . . ?
C30 C29 H21 120.0 . . ?
C28 C29 H21 120.0 . . ?
C29 C30 C31 120.3(6) . . ?
C29 C30 H22 119.8 . . ?
C31 C30 H22 119.8 . . ?
C32 C31 C30 119.7(6) . . ?
C32 C31 H23 120.1 . . ?
C30 C31 H23 120.1 . . ?
C31 C32 C27 120.8(6) . . ?
C31 C32 H24 119.6 . . ?
C27 C32 H24 119.6 . . ?
Bi1 I1 Bi2 100.114(14) . 1_655 ?
Bi2 I3 Bi1 98.170(14) . . ?
C1 Bi1 I2 96.25(15) . . ?
C1 Bi1 I1 92.88(14) . . ?
I2 Bi1 I1 94.078(13) . . ?
C1 Bi1 I3 84.07(14) . . ?
I2 Bi1 I3 88.367(13) . . ?
I1 Bi1 I3 176.289(12) . . ?
C21 Bi2 I4 94.45(16) . . ?
C21 Bi2 I3 89.74(14) . . ?
I4 Bi2 I3 92.031(13) . . ?
C21 Bi2 I1 90.34(14) . 1_455 ?
I4 Bi2 I1 90.211(12) . 1_455 ?
I3 Bi2 I1 177.743(12) . 1_455 ?

loop_
_geom_bond_atom_site_label_1
_geom_bond_atom_site_label_2
_geom_bond_distance
_geom_bond_site_symmetry_2
_geom_bond_publ_flag
C1 C2 1.382(8) . ?
C1 C6 1.401(8) . ?
C1 Bi1 2.247(5) . ?
C2 C3 1.392(8) . ?
C2 H10 0.9500 . ?
C3 C4 1.381(9) . ?
C3 H25 0.9500 . ?
C4 C5 1.400(9) . ?
C4 H26 0.9500 . ?
C5 C6 1.387(8) . ?
C5 H27 0.9500 . ?
C6 C7 1.480(8) . ?
C7 C12 1.379(9) . ?
C7 C8 1.397(9) . ?
C8 C9 1.394(9) . ?
C8 H31 0.9500 . ?
C9 C10 1.370(11) . ?
C9 H32 0.9500 . ?
C10 C11 1.389(10) . ?
C10 H1A 0.9500 . ?
C11 C12 1.396(9) . ?
C11 H30 0.9500 . ?
C12 H29 0.9500 . ?
C21 C22 1.388(9) . ?
C21 C26 1.395(9) . ?
C21 Bi2 2.257(6) . ?
C22 C23 1.399(9) . ?
C22 H2 0.9500 . ?
C23 C24 1.365(10) . ?
C23 H3 0.9500 . ?
C24 C25 1.381(9) . ?
C24 H4 0.9500 . ?
C25 C26 1.390(9) . ?
C25 H5 0.9500 . ?
C26 C27 1.494(8) . ?
C27 C28 1.388(9) . ?
C27 C32 1.394(9) . ?
C28 C29 1.399(9) . ?
C28 H20 0.9500 . ?
C29 C30 1.374(9) . ?
C29 H21 0.9500 . ?
C30 C31 1.387(9) . ?
C30 H22 0.9500 . ?
C31 C32 1.382(9) . ?
C31 H23 0.9500 . ?
C32 H24 0.9500 . ?
I1 Bi1 3.0274(5) . ?
I1 Bi2 3.2086(5) 1_655 ?
I2 Bi1 2.8353(5) . ?
I3 Bi2 3.0191(5) . ?
I3 Bi1 3.2205(5) . ?
I4 Bi2 2.8183(5) . ?
Bi2 I1 3.2086(5) 1_455 ?

loop_
_geom_torsion_atom_site_label_1
_geom_torsion_atom_site_label_2
_geom_torsion_atom_site_label_3
_geom_torsion_atom_site_label_4
_geom_torsion
_geom_torsion_site_symmetry_1
_geom_torsion_site_symmetry_2
_geom_torsion_site_symmetry_3
_geom_torsion_site_symmetry_4
_geom_torsion_publ_flag
C6 C1 C2 C3 -0.1(9) . . . . ?
Bi1 C1 C2 C3 -173.3(4) . . . . ?
C1 C2 C3 C4 2.6(9) . . . . ?
C2 C3 C4 C5 -1.8(9) . . . . ?
C3 C4 C5 C6 -1.5(9) . . . . ?
C4 C5 C6 C1 3.9(9) . . . . ?
C4 C5 C6 C7 -172.5(6) . . . . ?
C2 C1 C6 C5 -3.1(9) . . . . ?
Bi1 C1 C6 C5 170.5(4) . . . . ?
C2 C1 C6 C7 173.2(6) . . . . ?
Bi1 C1 C6 C7 -13.2(7) . . . . ?
C5 C6 C7 C12 121.8(6) . . . . ?
C1 C6 C7 C12 -54.5(8) . . . . ?
C5 C6 C7 C8 -54.7(8) . . . . ?
C1 C6 C7 C8 129.0(6) . . . . ?
C12 C7 C8 C9 -2.1(9) . . . . ?
C6 C7 C8 C9 174.5(6) . . . . ?
C7 C8 C9 C10 1.9(10) . . . . ?
C8 C9 C10 C11 -0.7(10) . . . . ?
C9 C10 C11 C12 -0.3(9) . . . . ?
C8 C7 C12 C11 1.1(9) . . . . ?
C6 C7 C12 C11 -175.5(6) . . . . ?
C10 C11 C12 C7 0.1(9) . . . . ?
C26 C21 C22 C23 0.6(8) . . . . ?
Bi2 C21 C22 C23 -178.7(4) . . . . ?
C21 C22 C23 C24 0.1(9) . . . . ?
C22 C23 C24 C25 0.7(10) . . . . ?
C23 C24 C25 C26 -2.1(10) . . . . ?
C24 C25 C26 C21 2.8(9) . . . . ?
C24 C25 C26 C27 -179.7(6) . . . . ?
C22 C21 C26 C25 -2.1(9) . . . . ?
Bi2 C21 C26 C25 177.3(4) . . . . ?
C22 C21 C26 C27 -179.5(5) . . . . ?
Bi2 C21 C26 C27 -0.2(7) . . . . ?
C25 C26 C27 C28 131.2(6) . . . . ?
C21 C26 C27 C28 -51.4(8) . . . . ?
C25 C26 C27 C32 -50.9(8) . . . . ?
C21 C26 C27 C32 126.5(6) . . . . ?
C32 C27 C28 C29 -5.3(9) . . . . ?
C26 C27 C28 C29 172.7(6) . . . . ?
C27 C28 C29 C30 3.4(9) . . . . ?
C28 C29 C30 C31 -0.2(10) . . . . ?
C29 C30 C31 C32 -1.2(10) . . . . ?
C30 C31 C32 C27 -0.7(9) . . . . ?
C28 C27 C32 C31 3.9(9) . . . . ?
C26 C27 C32 C31 -174.1(6) . . . . ?
